data_4515983
loop_
_publ_author_name
'Wellala, Nadeesha P. N.'
'Luebking, John D.'
'Krause, Jeanette A.'
'Guan, Hairong'

_publ_section_title
;
 Roles of Hydrogen Bonding in Proton Transfer to
 \k<sup>P</sup>,\k<sup>N</sup>,\k<sup>P</sup>-N(CH<sub>2</sub>CH<sub>2</sub>P
 <i> <sup>i</sup> </i> Pr<sub>2</sub>)<sub>2</sub>-Ligated Nickel Pincer
 Complexes.
;
_journal_issue 5
_journal_name_full 'ACS omega'
_journal_page_first 4986
_journal_page_last 5001
_journal_paper_doi 10.1021/acsomega.8b00777
_journal_volume 3
_journal_year 2018
_chemical_formula_moiety 'C22 H42 N P2 Ni, C24 H20 B, 1.5(C4 H8 O)'
_chemical_formula_sum 'C52 H74 B N Ni O1.5 P2'
_chemical_formula_weight 868.58
_space_group_crystal_system monoclinic
_space_group_IT_number 15
_space_group_name_Hall '-C 2yc'
_space_group_name_H-M_alt 'C 1 2/c 1'
_atom_sites_solution_hydrogens mixed
_atom_sites_solution_primary direct
_atom_sites_solution_secondary difmap
_audit_creation_method SHELXL-2014/7
_cell_angle_alpha 90
_cell_angle_beta 102.298(3)
_cell_angle_gamma 90
_cell_formula_units_Z 8
_cell_length_a 23.872(3)
_cell_length_b 12.8733(14)
_cell_length_c 32.405(3)
_cell_measurement_reflns_used 9994
_cell_measurement_temperature 150(2)
_cell_measurement_theta_max 25.25
_cell_measurement_theta_min 2.32
_cell_volume 9729.9(19)
_computing_cell_refinement 'Bruker SAINT v8.37A (Bruker, 2015)'
_computing_data_collection 'Bruker APEX3 v2016.5.0 (Bruker, 2016)'
_computing_data_reduction 'Bruker SAINT v8.37A (Bruker, 2015)'
_computing_molecular_graphics 'Bruker SHELXTL v6.14'
_computing_publication_material 'Bruker SHELXTL v6.14'
_computing_structure_refinement 'SHELXL-2014 (Sheldrick, 2014)'
_computing_structure_solution 'Bruker SHELXTL v6.14'
_diffrn_ambient_temperature 150(2)
_diffrn_measured_fraction_theta_full 1.000
_diffrn_measured_fraction_theta_max 1.000
_diffrn_measurement_device_type 'Bruker APEX-II CCD'
_diffrn_measurement_method '\w scans'
_diffrn_radiation_monochromator 'Bruker TRIUMPH curved-graphite'
_diffrn_radiation_type MoK\a
_diffrn_radiation_wavelength 0.71073
_diffrn_reflns_av_R_equivalents 0.0706
_diffrn_reflns_av_unetI/netI 0.0422
_diffrn_reflns_Laue_measured_fraction_full 1.000
_diffrn_reflns_Laue_measured_fraction_max 1.000
_diffrn_reflns_limit_h_max 29
_diffrn_reflns_limit_h_min -29
_diffrn_reflns_limit_k_max 16
_diffrn_reflns_limit_k_min -16
_diffrn_reflns_limit_l_max 40
_diffrn_reflns_limit_l_min -40
_diffrn_reflns_number 77427
_diffrn_reflns_point_group_measured_fraction_full 1.000
_diffrn_reflns_point_group_measured_fraction_max 1.000
_diffrn_reflns_theta_full 25.242
_diffrn_reflns_theta_max 26.375
_diffrn_reflns_theta_min 1.746
_diffrn_source 'fine-focus sealed tube'
_exptl_absorpt_coefficient_mu 0.502
_exptl_absorpt_correction_T_max 0.862
_exptl_absorpt_correction_T_min 0.823
_exptl_absorpt_correction_type multi-scan
_exptl_absorpt_process_details 'SADABS v2016.2 (Sheldrick, 2016)'
_exptl_crystal_colour 'colorless-blue dichroic'
_exptl_crystal_density_diffrn 1.186
_exptl_crystal_description tablet
_exptl_crystal_F_000 3744
_exptl_crystal_size_max 0.166
_exptl_crystal_size_mid 0.135
_exptl_crystal_size_min 0.067
_refine_diff_density_max 1.103
_refine_diff_density_min -0.818
_refine_diff_density_rms 0.060
_refine_ls_extinction_method none
_refine_ls_goodness_of_fit_ref 1.010
_refine_ls_hydrogen_treatment mixed
_refine_ls_matrix_type full
_refine_ls_number_parameters 539
_refine_ls_number_reflns 9929
_refine_ls_number_restraints 30
_refine_ls_restrained_S_all 1.062
_refine_ls_R_factor_all 0.0749
_refine_ls_R_factor_gt 0.0450
_refine_ls_shift/su_max 0.002
_refine_ls_shift/su_mean 0.000
_refine_ls_structure_factor_coef Fsqd
_refine_ls_weighting_details 'w=1/[\s^2^(Fo^2^)+(0.0523P)^2^+17.1405P] where P=(Fo^2^+2Fc^2^)/3'
_refine_ls_weighting_scheme calc
_refine_ls_wR_factor_gt 0.1041
_refine_ls_wR_factor_ref 0.1173
_reflns_Friedel_coverage 0.000
_reflns_number_gt 7105
_reflns_number_total 9929
_reflns_threshold_expression 'I > 2\s(I)'
_cod_data_source_file ao8b00777_si_002.cif
_cod_data_source_block '[2H]BPh4'
_cod_original_cell_volume 9730(2)
_cod_original_sg_symbol_H-M 'C 2/c'
_cod_original_formula_sum 'C52 H74 B N Ni O1.50 P2'
_cod_database_code 4515983
_shelx_shelxl_version_number 2014/7
_shelx_space_group_comment
;
The symmetry employed for this shelxl refinement is uniquely defined
by the following loop, which should always be used as a source of
symmetry information in preference to the above space-group names.
They are only intended as comments.
;
_shelx_estimated_absorpt_t_min 0.921
_shelx_estimated_absorpt_t_max 0.967

loop_
_space_group_symop_operation_xyz
'x, y, z'
'-x, y, -z+1/2'
'x+1/2, y+1/2, z'
'-x+1/2, y+1/2, -z+1/2'
'-x, -y, -z'
'x, -y, z-1/2'
'-x+1/2, -y+1/2, -z'
'x+1/2, -y+1/2, z-1/2'

loop_
_atom_site_label
_atom_site_type_symbol
_atom_site_fract_x
_atom_site_fract_y
_atom_site_fract_z
_atom_site_U_iso_or_equiv
_atom_site_adp_type
_atom_site_occupancy
_atom_site_site_symmetry_order
_atom_site_calc_flag
_atom_site_refinement_flags_posn
_atom_site_refinement_flags_adp
_atom_site_refinement_flags_occupancy
Ni Ni 0.80032(2) 0.49238(2) 0.35692(2) 0.01947(9) Uani 1 1 d . . .
P1 P 0.87922(3) 0.44726(6) 0.33813(2) 0.02662(16) Uani 1 1 d . . .
P2 P 0.72590(3) 0.53750(5) 0.38194(2) 0.02108(15) Uani 1 1 d . . .
N1 N 0.84780(8) 0.51667(17) 0.41473(6) 0.0214(4) Uani 1 1 d . . .
H1 H 0.8483(11) 0.459(2) 0.4278(9) 0.026 Uiso 1 1 d . U .
C1 C 0.93221(11) 0.4612(2) 0.38805(8) 0.0280(6) Uani 1 1 d . . .
H1A H 0.9388 0.3933 0.4026 0.034 Uiso 1 1 calc R U .
H1B H 0.9691 0.4860 0.3825 0.034 Uiso 1 1 calc R U .
C2 C 0.90914(10) 0.5386(2) 0.41532(8) 0.0266(6) Uani 1 1 d . . .
H2A H 0.9317 0.5346 0.4447 0.032 Uiso 1 1 calc R U .
H2B H 0.9130 0.6098 0.4047 0.032 Uiso 1 1 calc R U .
C3 C 0.82267(11) 0.5973(2) 0.43826(8) 0.0268(6) Uani 1 1 d . . .
H3A H 0.8264 0.6664 0.4258 0.032 Uiso 1 1 calc R U .
H3B H 0.8437 0.5986 0.4681 0.032 Uiso 1 1 calc R U .
C4 C 0.75985(11) 0.5738(2) 0.43627(8) 0.0254(6) Uani 1 1 d . . .
H4A H 0.7406 0.6357 0.4449 0.030 Uiso 1 1 calc R U .
H4B H 0.7563 0.5161 0.4558 0.030 Uiso 1 1 calc R U .
C5 C 0.90399(12) 0.5318(3) 0.30008(9) 0.0418(8) Uani 1 1 d . . .
H5A H 0.8752 0.5269 0.2728 0.050 Uiso 1 1 calc R U .
C6 C 0.90505(14) 0.6447(3) 0.31490(11) 0.0496(9) Uani 1 1 d . . .
H6A H 0.8683 0.6618 0.3222 0.074 Uiso 1 1 calc R U .
H6B H 0.9114 0.6906 0.2922 0.074 Uiso 1 1 calc R U .
H6C H 0.9361 0.6539 0.3398 0.074 Uiso 1 1 calc R U .
C7 C 0.96230(15) 0.5018(4) 0.29121(12) 0.0656(12) Uani 1 1 d . . .
H7A H 0.9600 0.4319 0.2790 0.098 Uiso 1 1 calc R U .
H7B H 0.9913 0.5029 0.3176 0.098 Uiso 1 1 calc R U .
H7C H 0.9729 0.5515 0.2713 0.098 Uiso 1 1 calc R U .
C8 C 0.88632(13) 0.3129(3) 0.32062(10) 0.0440(8) Uani 1 1 d . . .
H8A H 0.9281 0.2971 0.3246 0.053 Uiso 1 1 calc R U .
C9 C 0.85880(15) 0.2976(3) 0.27364(10) 0.0598(11) Uani 1 1 d . . .
H9A H 0.8775 0.3434 0.2565 0.090 Uiso 1 1 calc R U .
H9B H 0.8179 0.3145 0.2687 0.090 Uiso 1 1 calc R U .
H9C H 0.8635 0.2251 0.2657 0.090 Uiso 1 1 calc R U .
C10 C 0.86107(16) 0.2383(3) 0.34811(11) 0.0545(9) Uani 1 1 d . . .
H10A H 0.8802 0.2481 0.3778 0.082 Uiso 1 1 calc R U .
H10B H 0.8668 0.1667 0.3396 0.082 Uiso 1 1 calc R U .
H10C H 0.8200 0.2519 0.3447 0.082 Uiso 1 1 calc R U .
C11 C 0.68254(11) 0.6502(2) 0.35982(9) 0.0296(6) Uani 1 1 d . . .
H11A H 0.6605 0.6740 0.3811 0.036 Uiso 1 1 calc R U .
C12 C 0.72139(13) 0.7394(2) 0.35217(10) 0.0394(7) Uani 1 1 d . . .
H12A H 0.7481 0.7567 0.3787 0.059 Uiso 1 1 calc R U .
H12B H 0.6979 0.8003 0.3419 0.059 Uiso 1 1 calc R U .
H12C H 0.7430 0.7183 0.3310 0.059 Uiso 1 1 calc R U .
C13 C 0.63944(12) 0.6210(3) 0.31940(9) 0.0396(7) Uani 1 1 d . . .
H13A H 0.6127 0.5688 0.3259 0.059 Uiso 1 1 calc R U .
H13B H 0.6599 0.5925 0.2988 0.059 Uiso 1 1 calc R U .
H13C H 0.6181 0.6830 0.3076 0.059 Uiso 1 1 calc R U .
C14 C 0.67574(11) 0.4327(2) 0.38710(9) 0.0280(6) Uani 1 1 d . . .
H14A H 0.6547 0.4139 0.3580 0.034 Uiso 1 1 calc R U .
C15 C 0.63090(13) 0.4640(3) 0.41226(10) 0.0420(7) Uani 1 1 d . . .
H15A H 0.6090 0.5236 0.3986 0.063 Uiso 1 1 calc R U .
H15B H 0.6502 0.4827 0.4411 0.063 Uiso 1 1 calc R U .
H15C H 0.6048 0.4055 0.4131 0.063 Uiso 1 1 calc R U .
C16 C 0.70907(12) 0.3363(2) 0.40609(10) 0.0364(7) Uani 1 1 d . . .
H16A H 0.7397 0.3218 0.3911 0.055 Uiso 1 1 calc R U .
H16B H 0.6830 0.2766 0.4034 0.055 Uiso 1 1 calc R U .
H16C H 0.7258 0.3486 0.4360 0.055 Uiso 1 1 calc R U .
C17 C 0.75580(10) 0.4715(2) 0.30142(8) 0.0241(6) Uani 1 1 d . . .
C18 C 0.75759(11) 0.5426(2) 0.26896(8) 0.0321(6) Uani 1 1 d . . .
H18A H 0.7799 0.6040 0.2752 0.039 Uiso 1 1 calc R U .
C19 C 0.72764(13) 0.5256(3) 0.22790(9) 0.0481(9) Uani 1 1 d . . .
H19A H 0.7297 0.5750 0.2065 0.058 Uiso 1 1 calc R U .
C20 C 0.69480(15) 0.4370(3) 0.21804(10) 0.0584(10) Uani 1 1 d . . .
H20A H 0.6748 0.4246 0.1898 0.070 Uiso 1 1 calc R U .
C21 C 0.69132(13) 0.3671(3) 0.24942(10) 0.0494(9) Uani 1 1 d . . .
H21A H 0.6682 0.3068 0.2430 0.059 Uiso 1 1 calc R U .
C22 C 0.72141(11) 0.3838(2) 0.29055(9) 0.0325(6) Uani 1 1 d . . .
H22A H 0.7185 0.3345 0.3118 0.039 Uiso 1 1 calc R U .
B1 B 0.63789(12) 1.0054(2) 0.42282(9) 0.0250(6) Uani 1 1 d . . .
C24 C 0.62419(11) 1.0836(2) 0.38174(8) 0.0258(6) Uani 1 1 d . . .
C25 C 0.58131(11) 1.1591(2) 0.37660(8) 0.0293(6) Uani 1 1 d . . .
H25A H 0.5605 1.1675 0.3983 0.035 Uiso 1 1 calc R U .
C26 C 0.56766(13) 1.2226(2) 0.34127(9) 0.0354(7) Uani 1 1 d . . .
H26A H 0.5380 1.2727 0.3392 0.043 Uiso 1 1 calc R U .
C27 C 0.59689(13) 1.2132(2) 0.30927(9) 0.0402(7) Uani 1 1 d . . .
H27A H 0.5878 1.2568 0.2851 0.048 Uiso 1 1 calc R U .
C28 C 0.63972(14) 1.1393(2) 0.31266(10) 0.0420(7) Uani 1 1 d . . .
H28A H 0.6603 1.1320 0.2907 0.050 Uiso 1 1 calc R U .
C29 C 0.65268(13) 1.0761(2) 0.34789(9) 0.0356(7) Uani 1 1 d . . .
H29A H 0.6820 1.0255 0.3494 0.043 Uiso 1 1 calc R U .
C30 C 0.70639(11) 0.9727(2) 0.43546(8) 0.0264(6) Uani 1 1 d . . .
C31 C 0.75053(12) 1.0411(2) 0.43158(12) 0.0452(8) Uani 1 1 d . . .
H31A H 0.7407 1.1066 0.4185 0.054 Uiso 1 1 calc R U .
C32 C 0.80813(13) 1.0172(3) 0.44605(14) 0.0562(10) Uani 1 1 d . . .
H32A H 0.8366 1.0664 0.4429 0.067 Uiso 1 1 calc R U .
C33 C 0.82425(12) 0.9228(2) 0.46484(11) 0.0430(8) Uani 1 1 d . . .
H33A H 0.8636 0.9066 0.4750 0.052 Uiso 1 1 calc R U .
C34 C 0.78221(11) 0.8522(2) 0.46868(8) 0.0299(6) Uani 1 1 d . . .
H34A H 0.7925 0.7866 0.4814 0.036 Uiso 1 1 calc R U .
C35 C 0.72475(11) 0.8770(2) 0.45392(8) 0.0252(6) Uani 1 1 d . . .
H35A H 0.6966 0.8266 0.4565 0.030 Uiso 1 1 calc R U .
C36 C 0.62197(11) 1.06962(19) 0.46291(8) 0.0242(5) Uani 1 1 d . . .
C37 C 0.66060(12) 1.1385(2) 0.48746(9) 0.0302(6) Uani 1 1 d . . .
H37A H 0.6990 1.1397 0.4838 0.036 Uiso 1 1 calc R U .
C38 C 0.64534(13) 1.2051(2) 0.51696(9) 0.0371(7) Uani 1 1 d . . .
H38A H 0.6730 1.2510 0.5327 0.045 Uiso 1 1 calc R U .
C39 C 0.58993(13) 1.2045(2) 0.52348(9) 0.0364(7) Uani 1 1 d . . .
H39A H 0.5790 1.2510 0.5431 0.044 Uiso 1 1 calc R U .
C40 C 0.55065(12) 1.1354(2) 0.50098(9) 0.0326(6) Uani 1 1 d . . .
H40A H 0.5127 1.1329 0.5056 0.039 Uiso 1 1 calc R U .
C41 C 0.56674(11) 1.0699(2) 0.47160(8) 0.0272(6) Uani 1 1 d . . .
H41A H 0.5391 1.0228 0.4566 0.033 Uiso 1 1 calc R U .
C42 C 0.59798(10) 0.90055(19) 0.41116(8) 0.0245(5) Uani 1 1 d . . .
C43 C 0.57823(10) 0.8667(2) 0.36962(9) 0.0268(6) Uani 1 1 d . . .
H43A H 0.5878 0.9065 0.3474 0.032 Uiso 1 1 calc R U .
C44 C 0.54534(11) 0.7778(2) 0.35926(9) 0.0313(6) Uani 1 1 d . . .
H44A H 0.5324 0.7588 0.3305 0.038 Uiso 1 1 calc R U .
C45 C 0.53140(11) 0.7170(2) 0.39072(10) 0.0341(7) Uani 1 1 d . . .
H45A H 0.5090 0.6560 0.3838 0.041 Uiso 1 1 calc R U .
C46 C 0.55045(12) 0.7460(2) 0.43244(10) 0.0346(7) Uani 1 1 d . . .
H46A H 0.5415 0.7047 0.4544 0.042 Uiso 1 1 calc R U .
C47 C 0.58285(11) 0.8361(2) 0.44205(9) 0.0309(6) Uani 1 1 d . . .
H47A H 0.5953 0.8549 0.4709 0.037 Uiso 1 1 calc R U .
O1 O 0.5000 0.6243(3) 0.2500 0.0759(12) Uani 1 2 d S T P
C48 C 0.52559(19) 0.5613(3) 0.22395(14) 0.0724(12) Uani 1 1 d . . .
H48A H 0.5672 0.5763 0.2288 0.087 Uiso 1 1 calc R U .
H48B H 0.5082 0.5752 0.1939 0.087 Uiso 1 1 calc R U .
C49 C 0.5164(3) 0.4529(4) 0.23411(19) 0.1086(19) Uani 1 1 d . . .
H49A H 0.4956 0.4158 0.2087 0.130 Uiso 1 1 calc R U .
H49B H 0.5537 0.4178 0.2445 0.130 Uiso 1 1 calc R U .
O2 O 0.9470(3) 0.8030(4) 0.41391(19) 0.1742(17) Uani 1 1 d . U .
C50 C 0.9828(3) 0.8573(5) 0.4448(2) 0.1204(16) Uani 1 1 d . U .
H50A H 1.0231 0.8385 0.4452 0.144 Uiso 1 1 calc R U .
H50B H 0.9747 0.8396 0.4727 0.144 Uiso 1 1 calc R U .
C51 C 0.9743(3) 0.9710(5) 0.4368(2) 0.1110(15) Uani 1 1 d . U .
H51A H 1.0112 1.0084 0.4399 0.133 Uiso 1 1 calc R U .
H51B H 0.9511 1.0029 0.4555 0.133 Uiso 1 1 calc R U .
C52 C 0.9416(3) 0.9667(5) 0.3908(2) 0.1246(17) Uani 1 1 d . U .
H52A H 0.9121 1.0220 0.3853 0.149 Uiso 1 1 calc R U .
H52B H 0.9682 0.9768 0.3716 0.149 Uiso 1 1 calc R U .
C53 C 0.9154(3) 0.8674(5) 0.3845(2) 0.1420(18) Uani 1 1 d . U .
H53A H 0.8753 0.8708 0.3881 0.170 Uiso 1 1 calc R U .
H53B H 0.9154 0.8419 0.3556 0.170 Uiso 1 1 calc R U .

loop_
_atom_site_aniso_label
_atom_site_aniso_U_11
_atom_site_aniso_U_22
_atom_site_aniso_U_33
_atom_site_aniso_U_23
_atom_site_aniso_U_13
_atom_site_aniso_U_12
Ni 0.01626(15) 0.02415(18) 0.01752(15) -0.00175(13) 0.00254(11) 0.00124(13)
P1 0.0191(3) 0.0393(4) 0.0215(3) -0.0012(3) 0.0043(3) 0.0055(3)
P2 0.0183(3) 0.0250(3) 0.0198(3) -0.0012(3) 0.0039(2) 0.0023(2)
N1 0.0202(10) 0.0229(12) 0.0202(10) -0.0011(9) 0.0026(8) -0.0005(9)
C1 0.0203(13) 0.0361(15) 0.0268(14) 0.0006(12) 0.0032(11) 0.0026(11)
C2 0.0184(12) 0.0333(15) 0.0254(13) 0.0006(11) -0.0013(10) -0.0020(11)
C3 0.0278(14) 0.0282(14) 0.0223(13) -0.0079(11) 0.0006(11) 0.0008(11)
C4 0.0260(13) 0.0281(14) 0.0225(13) -0.0045(11) 0.0064(10) 0.0021(11)
C5 0.0275(15) 0.070(2) 0.0292(15) 0.0133(15) 0.0099(12) 0.0067(14)
C6 0.0354(17) 0.066(2) 0.0462(19) 0.0247(17) 0.0074(15) -0.0044(16)
C7 0.0381(19) 0.112(3) 0.055(2) 0.021(2) 0.0292(17) 0.011(2)
C8 0.0308(16) 0.056(2) 0.0408(18) -0.0198(16) -0.0018(13) 0.0180(14)
C9 0.047(2) 0.082(3) 0.045(2) -0.0329(19) -0.0014(16) 0.0215(19)
C10 0.063(2) 0.0368(19) 0.054(2) -0.0122(16) -0.0081(18) 0.0069(16)
C11 0.0299(14) 0.0308(15) 0.0295(14) 0.0030(12) 0.0094(11) 0.0115(12)
C12 0.0499(19) 0.0317(16) 0.0393(17) 0.0072(13) 0.0154(14) 0.0107(14)
C13 0.0310(16) 0.056(2) 0.0313(16) 0.0064(14) 0.0048(12) 0.0173(14)
C14 0.0214(13) 0.0311(15) 0.0317(14) -0.0018(12) 0.0060(11) -0.0037(11)
C15 0.0309(15) 0.0498(19) 0.0499(19) 0.0005(15) 0.0189(14) -0.0025(14)
C16 0.0343(16) 0.0313(16) 0.0438(17) 0.0030(13) 0.0090(13) -0.0036(12)
C17 0.0181(12) 0.0333(15) 0.0209(12) -0.0033(11) 0.0038(10) 0.0054(10)
C18 0.0238(14) 0.0463(17) 0.0260(14) 0.0030(13) 0.0044(11) 0.0055(12)
C19 0.0351(17) 0.083(3) 0.0246(15) 0.0121(16) 0.0026(13) 0.0076(17)
C20 0.0423(19) 0.104(3) 0.0236(16) -0.0116(19) -0.0055(14) -0.007(2)
C21 0.0360(17) 0.074(2) 0.0359(18) -0.0217(17) 0.0020(14) -0.0155(16)
C22 0.0284(14) 0.0411(17) 0.0280(14) -0.0087(12) 0.0060(12) -0.0003(12)
B1 0.0220(14) 0.0219(15) 0.0304(15) -0.0005(12) 0.0042(12) -0.0007(12)
C24 0.0273(13) 0.0221(13) 0.0273(14) -0.0018(11) 0.0046(11) -0.0049(11)
C25 0.0268(14) 0.0327(15) 0.0277(14) 0.0022(12) 0.0040(11) 0.0001(11)
C26 0.0361(16) 0.0315(16) 0.0360(16) 0.0064(13) 0.0016(13) 0.0018(12)
C27 0.0499(19) 0.0387(18) 0.0304(16) 0.0080(13) 0.0049(14) -0.0052(14)
C28 0.056(2) 0.0409(18) 0.0333(16) 0.0008(14) 0.0196(15) -0.0051(15)
C29 0.0436(17) 0.0287(15) 0.0376(16) -0.0009(13) 0.0158(13) 0.0026(13)
C30 0.0260(13) 0.0221(13) 0.0313(14) -0.0051(11) 0.0069(11) 0.0002(10)
C31 0.0301(16) 0.0244(15) 0.082(3) 0.0030(16) 0.0133(16) 0.0017(12)
C32 0.0245(15) 0.0320(18) 0.113(3) -0.0011(18) 0.0163(18) -0.0018(13)
C33 0.0237(15) 0.0369(17) 0.066(2) -0.0089(16) 0.0049(14) 0.0066(13)
C34 0.0320(15) 0.0300(15) 0.0277(14) -0.0030(12) 0.0066(12) 0.0086(12)
C35 0.0257(13) 0.0251(14) 0.0246(13) -0.0045(11) 0.0051(11) -0.0001(10)
C36 0.0257(13) 0.0205(13) 0.0238(13) 0.0048(10) -0.0006(10) 0.0011(10)
C37 0.0294(14) 0.0234(14) 0.0348(15) 0.0001(12) 0.0002(12) 0.0017(11)
C38 0.0397(17) 0.0297(15) 0.0361(16) -0.0058(13) -0.0050(13) -0.0005(13)
C39 0.0492(18) 0.0311(16) 0.0280(15) -0.0020(12) 0.0062(13) 0.0074(13)
C40 0.0340(15) 0.0366(16) 0.0286(14) 0.0022(12) 0.0098(12) 0.0047(12)
C41 0.0262(14) 0.0282(14) 0.0258(14) 0.0003(11) 0.0023(11) -0.0018(11)
C42 0.0171(12) 0.0225(13) 0.0326(14) -0.0016(11) 0.0022(10) 0.0034(10)
C43 0.0211(13) 0.0250(14) 0.0345(15) -0.0030(11) 0.0067(11) 0.0048(10)
C44 0.0219(13) 0.0310(15) 0.0395(16) -0.0130(13) 0.0029(12) 0.0026(11)
C45 0.0227(14) 0.0253(15) 0.0526(19) -0.0094(13) 0.0042(13) -0.0026(11)
C46 0.0319(15) 0.0266(15) 0.0453(18) 0.0046(13) 0.0083(13) -0.0042(12)
C47 0.0321(15) 0.0271(14) 0.0309(15) -0.0006(12) 0.0011(12) -0.0026(12)
O1 0.082(3) 0.047(2) 0.088(3) 0.000 -0.007(2) 0.000
C48 0.068(3) 0.075(3) 0.069(3) 0.006(2) 0.003(2) -0.006(2)
C49 0.145(5) 0.052(3) 0.146(6) -0.013(3) 0.070(4) 0.006(3)
O2 0.195(4) 0.116(3) 0.187(4) 0.034(3) -0.014(3) 0.014(3)
C50 0.091(3) 0.126(3) 0.138(4) 0.050(3) 0.009(3) 0.005(3)
C51 0.100(3) 0.110(3) 0.123(3) 0.018(3) 0.024(3) -0.040(3)
C52 0.143(4) 0.097(3) 0.122(3) 0.050(3) 0.002(3) -0.022(3)
C53 0.168(4) 0.099(3) 0.142(4) 0.034(3) -0.007(3) 0.004(3)

loop_
_atom_type_symbol
_atom_type_description
_atom_type_scat_dispersion_real
_atom_type_scat_dispersion_imag
_atom_type_scat_source
C C 0.0033 0.0016 'International Tables Vol C Tables 4.2.6.8 and 6.1.1.4'
H H 0.0000 0.0000 'International Tables Vol C Tables 4.2.6.8 and 6.1.1.4'
B B 0.0013 0.0007 'International Tables Vol C Tables 4.2.6.8 and 6.1.1.4'
N N 0.0061 0.0033 'International Tables Vol C Tables 4.2.6.8 and 6.1.1.4'
P P 0.1023 0.0942 'International Tables Vol C Tables 4.2.6.8 and 6.1.1.4'
Ni Ni 0.3393 1.1124 'International Tables Vol C Tables 4.2.6.8 and 6.1.1.4'
O O 0.0106 0.0060 'International Tables Vol C Tables 4.2.6.8 and 6.1.1.4'

loop_
_geom_angle_atom_site_label_1
_geom_angle_atom_site_label_2
_geom_angle_atom_site_label_3
_geom_angle
_geom_angle_site_symmetry_1
_geom_angle_site_symmetry_3
C17 Ni N1 178.88(11) . .
C17 Ni P1 92.31(7) . .
N1 Ni P1 87.26(6) . .
C17 Ni P2 93.08(7) . .
N1 Ni P2 87.37(6) . .
P1 Ni P2 174.55(3) . .
C5 P1 C1 105.89(14) . .
C5 P1 C8 106.64(16) . .
C1 P1 C8 105.77(13) . .
C5 P1 Ni 116.85(10) . .
C1 P1 Ni 101.65(9) . .
C8 P1 Ni 118.62(11) . .
C4 P2 C14 105.26(12) . .
C4 P2 C11 105.68(12) . .
C14 P2 C11 106.98(13) . .
C4 P2 Ni 101.31(8) . .
C14 P2 Ni 115.89(9) . .
C11 P2 Ni 120.05(9) . .
C2 N1 C3 111.4(2) . .
C2 N1 Ni 113.73(16) . .
C3 N1 Ni 112.33(15) . .
C2 C1 P1 108.10(17) . .
N1 C2 C1 110.3(2) . .
N1 C3 C4 110.0(2) . .
C3 C4 P2 108.78(17) . .
C6 C5 C7 110.1(3) . .
C6 C5 P1 109.8(2) . .
C7 C5 P1 114.4(2) . .
C10 C8 C9 111.1(3) . .
C10 C8 P1 109.8(2) . .
C9 C8 P1 112.2(2) . .
C12 C11 C13 111.5(2) . .
C12 C11 P2 110.21(19) . .
C13 C11 P2 111.1(2) . .
C16 C14 C15 111.2(2) . .
C16 C14 P2 109.84(18) . .
C15 C14 P2 113.5(2) . .
C22 C17 C18 116.7(2) . .
C22 C17 Ni 122.2(2) . .
C18 C17 Ni 121.1(2) . .
C19 C18 C17 121.6(3) . .
C20 C19 C18 120.2(3) . .
C21 C20 C19 119.4(3) . .
C20 C21 C22 120.5(3) . .
C21 C22 C17 121.6(3) . .
C24 B1 C42 108.0(2) . .
C24 B1 C36 106.9(2) . .
C42 B1 C36 111.8(2) . .
C24 B1 C30 111.8(2) . .
C42 B1 C30 109.9(2) . .
C36 B1 C30 108.3(2) . .
C25 C24 C29 114.7(2) . .
C25 C24 B1 122.5(2) . .
C29 C24 B1 122.8(2) . .
C26 C25 C24 123.1(3) . .
C27 C26 C25 120.2(3) . .
C26 C27 C28 119.1(3) . .
C29 C28 C27 120.1(3) . .
C28 C29 C24 122.8(3) . .
C35 C30 C31 114.8(2) . .
C35 C30 B1 122.3(2) . .
C31 C30 B1 122.8(2) . .
C32 C31 C30 122.7(3) . .
C33 C32 C31 120.5(3) . .
C32 C33 C34 118.8(3) . .
C33 C34 C35 120.1(3) . .
C34 C35 C30 123.1(3) . .
C37 C36 C41 114.7(2) . .
C37 C36 B1 122.0(2) . .
C41 C36 B1 122.8(2) . .
C38 C37 C36 123.0(3) . .
C39 C38 C37 120.1(3) . .
C40 C39 C38 119.1(3) . .
C39 C40 C41 119.9(3) . .
C40 C41 C36 123.2(2) . .
C43 C42 C47 114.6(2) . .
C43 C42 B1 122.4(2) . .
C47 C42 B1 122.9(2) . .
C44 C43 C42 123.2(3) . .
C45 C44 C43 120.1(3) . .
C44 C45 C46 119.2(3) . .
C45 C46 C47 119.7(3) . .
C46 C47 C42 123.2(3) . .
C48 O1 C48 109.2(4) . 2_655
O1 C48 C49 108.2(4) . .
C49 C49 C48 107.2(3) 2_655 .
C50 O2 C53 111.7(6) . .
O2 C50 C51 109.5(5) . .
C50 C51 C52 99.0(5) . .
C53 C52 C51 106.9(5) . .
O2 C53 C52 106.6(6) . .

loop_
_geom_bond_atom_site_label_1
_geom_bond_atom_site_label_2
_geom_bond_distance
_geom_bond_site_symmetry_2
Ni C17 1.903(2) .
Ni N1 1.997(2) .
Ni P1 2.1780(8) .
Ni P2 2.1827(7) .
P1 C5 1.834(3) .
P1 C1 1.838(3) .
P1 C8 1.840(3) .
P2 C4 1.835(3) .
P2 C14 1.835(3) .
P2 C11 1.837(3) .
N1 C2 1.487(3) .
N1 C3 1.487(3) .
C1 C2 1.512(4) .
C3 C4 1.518(4) .
C5 C6 1.529(5) .
C5 C7 1.529(4) .
C8 C10 1.519(5) .
C8 C9 1.537(4) .
C11 C12 1.528(4) .
C11 C13 1.530(4) .
C14 C16 1.531(4) .
C14 C15 1.531(4) .
C17 C22 1.395(4) .
C17 C18 1.402(4) .
C18 C19 1.387(4) .
C19 C20 1.382(5) .
C20 C21 1.374(5) .
C21 C22 1.390(4) .
B1 C24 1.645(4) .
B1 C42 1.649(4) .
B1 C36 1.651(4) .
B1 C30 1.653(4) .
C24 C25 1.396(4) .
C24 C29 1.412(4) .
C25 C26 1.388(4) .
C26 C27 1.373(4) .
C27 C28 1.383(4) .
C28 C29 1.383(4) .
C30 C35 1.398(4) .
C30 C31 1.399(4) .
C31 C32 1.389(4) .
C32 C33 1.377(5) .
C33 C34 1.379(4) .
C34 C35 1.390(4) .
C36 C37 1.399(4) .
C36 C41 1.406(4) .
C37 C38 1.389(4) .
C38 C39 1.383(4) .
C39 C40 1.382(4) .
C40 C41 1.386(4) .
C42 C43 1.398(4) .
C42 C47 1.405(4) .
C43 C44 1.388(4) .
C44 C45 1.381(4) .
C45 C46 1.383(4) .
C46 C47 1.392(4) .
O1 C48 1.401(5) .
O1 C48 1.401(5) 2_655
C48 C49 1.461(6) .
C49 C49 1.422(10) 2_655
O2 C50 1.363(7) .
O2 C53 1.363(7) .
C50 C51 1.492(8) .
C51 C52 1.530(8) .
C52 C53 1.419(8) .

loop_
_geom_hbond_atom_site_label_D
_geom_hbond_atom_site_label_H
_geom_hbond_atom_site_label_A
_geom_hbond_distance_DH
_geom_hbond_distance_HA
_geom_hbond_distance_DA
_geom_hbond_angle_DHA
C2 H2B O2 0.99 2.61 3.524(6) 153.0

loop_
_geom_torsion_atom_site_label_1
_geom_torsion_atom_site_label_2
_geom_torsion_atom_site_label_3
_geom_torsion_atom_site_label_4
_geom_torsion
_geom_torsion_site_symmetry_1
_geom_torsion_site_symmetry_4
C5 P1 C1 C2 97.9(2) . .
C8 P1 C1 C2 -149.1(2) . .
Ni P1 C1 C2 -24.6(2) . .
C3 N1 C2 C1 -175.0(2) . .
Ni N1 C2 C1 -46.9(2) . .
P1 C1 C2 N1 45.1(3) . .
C2 N1 C3 C4 178.8(2) . .
Ni N1 C3 C4 50.0(2) . .
N1 C3 C4 P2 -44.4(2) . .
C14 P2 C4 C3 141.60(18) . .
C11 P2 C4 C3 -105.39(19) . .
Ni P2 C4 C3 20.52(19) . .
C1 P1 C5 C6 -62.1(2) . .
C8 P1 C5 C6 -174.4(2) . .
Ni P1 C5 C6 50.2(2) . .
C1 P1 C5 C7 62.3(3) . .
C8 P1 C5 C7 -50.0(3) . .
Ni P1 C5 C7 174.6(2) . .
C5 P1 C8 C10 -174.4(2) . .
C1 P1 C8 C10 73.2(2) . .
Ni P1 C8 C10 -40.0(2) . .
C5 P1 C8 C9 -50.3(3) . .
C1 P1 C8 C9 -162.7(2) . .
Ni P1 C8 C9 84.2(3) . .
C4 P2 C11 C12 71.4(2) . .
C14 P2 C11 C12 -176.80(19) . .
Ni P2 C11 C12 -42.0(2) . .
C4 P2 C11 C13 -164.51(19) . .
C14 P2 C11 C13 -52.7(2) . .
Ni P2 C11 C13 82.1(2) . .
C4 P2 C14 C16 -67.0(2) . .
C11 P2 C14 C16 -179.13(19) . .
Ni P2 C14 C16 44.0(2) . .
C4 P2 C14 C15 58.2(2) . .
C11 P2 C14 C15 -53.9(2) . .
Ni P2 C14 C15 169.15(17) . .
C22 C17 C18 C19 -1.3(4) . .
Ni C17 C18 C19 176.6(2) . .
C17 C18 C19 C20 0.2(5) . .
C18 C19 C20 C21 1.2(5) . .
C19 C20 C21 C22 -1.3(5) . .
C20 C21 C22 C17 0.2(5) . .
C18 C17 C22 C21 1.2(4) . .
Ni C17 C22 C21 -176.8(2) . .
C42 B1 C24 C25 90.2(3) . .
C36 B1 C24 C25 -30.2(3) . .
C30 B1 C24 C25 -148.6(2) . .
C42 B1 C24 C29 -86.3(3) . .
C36 B1 C24 C29 153.2(2) . .
C30 B1 C24 C29 34.8(3) . .
C29 C24 C25 C26 -0.3(4) . .
B1 C24 C25 C26 -177.2(2) . .
C24 C25 C26 C27 -0.3(4) . .
C25 C26 C27 C28 0.4(5) . .
C26 C27 C28 C29 0.0(5) . .
C27 C28 C29 C24 -0.6(5) . .
C25 C24 C29 C28 0.8(4) . .
B1 C24 C29 C28 177.6(3) . .
C24 B1 C30 C35 -149.5(2) . .
C42 B1 C30 C35 -29.5(3) . .
C36 B1 C30 C35 92.9(3) . .
C24 B1 C30 C31 35.5(4) . .
C42 B1 C30 C31 155.5(3) . .
C36 B1 C30 C31 -82.1(3) . .
C35 C30 C31 C32 -1.8(5) . .
B1 C30 C31 C32 173.5(3) . .
C30 C31 C32 C33 0.6(6) . .
C31 C32 C33 C34 0.6(6) . .
C32 C33 C34 C35 -0.3(5) . .
C33 C34 C35 C30 -1.1(4) . .
C31 C30 C35 C34 2.1(4) . .
B1 C30 C35 C34 -173.2(2) . .
C24 B1 C36 C37 -83.7(3) . .
C42 B1 C36 C37 158.2(2) . .
C30 B1 C36 C37 36.9(3) . .
C24 B1 C36 C41 87.8(3) . .
C42 B1 C36 C41 -30.2(3) . .
C30 B1 C36 C41 -151.5(2) . .
C41 C36 C37 C38 -2.5(4) . .
B1 C36 C37 C38 169.7(3) . .
C36 C37 C38 C39 0.7(4) . .
C37 C38 C39 C40 1.4(4) . .
C38 C39 C40 C41 -1.6(4) . .
C39 C40 C41 C36 -0.3(4) . .
C37 C36 C41 C40 2.3(4) . .
B1 C36 C41 C40 -169.9(2) . .
C24 B1 C42 C43 25.8(3) . .
C36 B1 C42 C43 143.2(2) . .
C30 B1 C42 C43 -96.5(3) . .
C24 B1 C42 C47 -156.6(2) . .
C36 B1 C42 C47 -39.2(3) . .
C30 B1 C42 C47 81.1(3) . .
C47 C42 C43 C44 1.2(4) . .
B1 C42 C43 C44 179.0(2) . .
C42 C43 C44 C45 -1.1(4) . .
C43 C44 C45 C46 0.2(4) . .
C44 C45 C46 C47 0.5(4) . .
C45 C46 C47 C42 -0.4(4) . .
C43 C42 C47 C46 -0.5(4) . .
B1 C42 C47 C46 -178.2(2) . .
C48 O1 C48 C49 -0.6(3) 2_655 .
O1 C48 C49 C49 1.6(8) . 2_655
C53 O2 C50 C51 1.7(9) . .
O2 C50 C51 C52 -15.5(7) . .
C50 C51 C52 C53 23.8(7) . .
C50 O2 C53 C52 14.5(9) . .
C51 C52 C53 O2 -24.4(9) . .
